data_2227020
loop_
_publ_author_name
'Selvanayagam, S.'
'Sridhar, B.'
'Ravikumar, K.'
'Kathiravan, S.'
'Raghunathan, R.'

_publ_section_title
;
 Methyl
 4-(4-chlorophenyl)-3,3a,4,4a,5,12c-hexahydro-2-thianaphtho[1',2':3,2]furo[5,4-<i>b</i>]pyrrolizine-4a-carboxylate
;
_journal_coeditor_code NG5001
_journal_issue 8
_journal_name_full 'Acta Crystallographica Section E'
_journal_page_first o2098
_journal_paper_doi 10.1107/S1600536810028746
_journal_volume 66
_journal_year 2010
_chemical_formula_iupac 'C25 H22 Cl N O3 S'
_chemical_formula_moiety 'C25 H22 Cl N O3 S'
_chemical_formula_sum 'C25 H22 Cl N O3 S'
_chemical_formula_weight 451.95
_chemical_name_systematic
;
Methyl 4-(4-chlorophenyl)-3,3a,4,4a,5,12c-hexahydro-2-
thianaphtho[1',2':3,2]furo[5,4-<i>b</i>]pyrrolizine-4a-carboxylate
;
_space_group_IT_number 19
_symmetry_cell_setting orthorhombic
_symmetry_space_group_name_Hall 'P 2ac 2ab'
_symmetry_space_group_name_H-M 'P 21 21 21'
_atom_sites_solution_hydrogens geom
_atom_sites_solution_primary direct
_atom_sites_solution_secondary difmap
_audit_creation_method SHELXL-97
_cell_angle_alpha 90.00
_cell_angle_beta 90.00
_cell_angle_gamma 90.00
_cell_formula_units_Z 4
_cell_length_a 8.0740(6)
_cell_length_b 12.1109(8)
_cell_length_c 22.1813(15)
_cell_measurement_reflns_used 16148
_cell_measurement_temperature 292(2)
_cell_measurement_theta_max 27.6
_cell_measurement_theta_min 2.1
_cell_volume 2169.0(3)
_computing_cell_refinement 'SAINT (Bruker, 2001)'
_computing_data_collection 'SMART (Bruker, 2001)'
_computing_data_reduction 'SAINT (Bruker, 2001)'
_computing_molecular_graphics
;
ORTEP3 (Farrugia, 1997) and PLATON (Spek, 2009)
;
_computing_publication_material 'SHELXL97 (Sheldrick, 2008) and PLATON (Spek, 2009)'
_computing_structure_refinement 'SHELXL97 (Sheldrick, 2008)'
_computing_structure_solution 'SHELXS97 (Sheldrick, 2008)'
_diffrn_ambient_temperature 292(2)
_diffrn_measured_fraction_theta_full 1.000
_diffrn_measured_fraction_theta_max 0.991
_diffrn_measurement_device 'Bruker SMART APEX CCD area-detector'
_diffrn_measurement_device_type 'Bruker SMART APEX CCD area-detector'
_diffrn_measurement_method '\w scans'
_diffrn_radiation_monochromator graphite
_diffrn_radiation_source 'fine-focus sealed tube'
_diffrn_radiation_type MoK\a
_diffrn_radiation_wavelength 0.71073
_diffrn_reflns_av_R_equivalents 0.0239
_diffrn_reflns_av_sigmaI/netI 0.0195
_diffrn_reflns_limit_h_max 10
_diffrn_reflns_limit_h_min -10
_diffrn_reflns_limit_k_max 16
_diffrn_reflns_limit_k_min -15
_diffrn_reflns_limit_l_max 29
_diffrn_reflns_limit_l_min -29
_diffrn_reflns_number 25236
_diffrn_reflns_theta_full 25.00
_diffrn_reflns_theta_max 28.06
_diffrn_reflns_theta_min 1.84
_diffrn_standards_number 0
_exptl_absorpt_coefficient_mu 0.300
_exptl_absorpt_correction_type none
_exptl_crystal_colour Colourless
_exptl_crystal_density_diffrn 1.384
_exptl_crystal_density_method 'not measured'
_exptl_crystal_description Block
_exptl_crystal_F_000 944
_exptl_crystal_size_max 0.23
_exptl_crystal_size_mid 0.21
_exptl_crystal_size_min 0.19
_refine_diff_density_max 0.281
_refine_diff_density_min -0.148
_refine_ls_abs_structure_details 'Flack (1983), 2186 Friedel pairs'
_refine_ls_abs_structure_Flack 0.01(6)
_refine_ls_extinction_method none
_refine_ls_goodness_of_fit_ref 1.036
_refine_ls_hydrogen_treatment constr
_refine_ls_matrix_type full
_refine_ls_number_parameters 281
_refine_ls_number_reflns 5157
_refine_ls_number_restraints 0
_refine_ls_restrained_S_all 1.036
_refine_ls_R_factor_all 0.0495
_refine_ls_R_factor_gt 0.0438
_refine_ls_shift/su_max 0.001
_refine_ls_shift/su_mean 0.000
_refine_ls_structure_factor_coef Fsqd
_refine_ls_weighting_details 'calc w=1/[\s^2^(Fo^2^)+(0.0624P)^2^+0.2403P] where P=(Fo^2^+2Fc^2^)/3'
_refine_ls_weighting_scheme calc
_refine_ls_wR_factor_gt 0.1058
_refine_ls_wR_factor_ref 0.1100
_reflns_number_gt 4559
_reflns_number_total 5157
_reflns_threshold_expression I>2\s(I)
_cod_data_source_file ng5001.cif
_cod_data_source_block I
_cod_database_code 2227020
_cod_database_fobs_code 2227020

loop_
_symmetry_equiv_pos_as_xyz
'x, y, z'
'-x+1/2, -y, z+1/2'
'-x, y+1/2, -z+1/2'
'x+1/2, -y+1/2, -z'

loop_
_atom_site_type_symbol
_atom_site_label
_atom_site_fract_x
_atom_site_fract_y
_atom_site_fract_z
_atom_site_U_iso_or_equiv
_atom_site_adp_type
_atom_site_calc_flag
_atom_site_refinement_flags
_atom_site_occupancy
_atom_site_disorder_assembly
_atom_site_disorder_group
Cl Cl1 -0.39547(9) 0.77136(7) 0.50917(3) 0.0888(2) Uani d . 1 . .
S S1 -0.28910(8) 1.01078(6) 0.12895(3) 0.07732(19) Uani d . 1 . .
O O1 0.2032(2) 0.67004(11) 0.21872(8) 0.0728(5) Uani d . 1 . .
O O2 0.2227(2) 0.98332(12) 0.25861(7) 0.0698(4) Uani d . 1 . .
O O3 0.21864(19) 0.84359(14) 0.32261(7) 0.0693(4) Uani d . 1 . .
N N1 -0.13547(18) 0.82523(13) 0.15571(7) 0.0510(4) Uani d . 1 . .
C C1 0.03210(19) 0.86266(14) 0.17424(8) 0.0409(3) Uani d . 1 . .
H H1 0.0406 0.9429 0.1697 0.049 Uiso calc R 1 . .
C C2 0.1710(2) 0.80726(14) 0.14034(9) 0.0479(4) Uani d . 1 . .
C C3 0.2357(2) 0.85149(16) 0.08546(9) 0.0514(4) Uani d . 1 . .
C C4 0.1812(3) 0.95119(18) 0.05993(8) 0.0586(5) Uani d . 1 . .
H H4 0.1006 0.9921 0.0799 0.070 Uiso calc R 1 . .
C C5 0.2432(3) 0.9901(3) 0.00649(10) 0.0750(6) Uani d . 1 . .
H H5 0.2045 1.0563 -0.0094 0.090 Uiso calc R 1 . .
C C6 0.3656(3) 0.9295(3) -0.02419(11) 0.0887(9) Uani d . 1 . .
H H6 0.4055 0.9545 -0.0611 0.106 Uiso calc R 1 . .
C C7 0.4251(3) 0.8353(3) -0.00020(12) 0.0814(8) Uani d . 1 . .
H H7 0.5082 0.7971 -0.0204 0.098 Uiso calc R 1 . .
C C8 0.3646(3) 0.79322(19) 0.05482(11) 0.0647(6) Uani d . 1 . .
C C9 0.4312(3) 0.6989(2) 0.08106(14) 0.0822(8) Uani d . 1 . .
H H9 0.5146 0.6606 0.0611 0.099 Uiso calc R 1 . .
C C10 0.3768(3) 0.66178(18) 0.13531(15) 0.0802(7) Uani d . 1 . .
H H10 0.4270 0.6010 0.1532 0.096 Uiso calc R 1 . .
C C11 0.2438(2) 0.71561(15) 0.16450(11) 0.0596(5) Uani d . 1 . .
C C12 0.0538(3) 0.70803(15) 0.24674(11) 0.0570(5) Uani d . 1 . .
H H12A 0.0551 0.6882 0.2891 0.068 Uiso calc R 1 . .
H H12B -0.0405 0.6720 0.2281 0.068 Uiso calc R 1 . .
C C13 0.0355(2) 0.83233(13) 0.24070(8) 0.0401(3) Uani d . 1 . .
C C14 -0.1375(2) 0.87464(13) 0.26073(8) 0.0416(3) Uani d . 1 . .
H H14 -0.1306 0.9554 0.2608 0.050 Uiso calc R 1 . .
C C15 -0.2488(2) 0.84365(17) 0.20738(8) 0.0511(4) Uani d . 1 . .
H H15 -0.3079 0.7750 0.2166 0.061 Uiso calc R 1 . .
C C16 -0.3753(2) 0.9351(2) 0.19154(10) 0.0695(6) Uani d . 1 . .
H H16A -0.3922 0.9837 0.2258 0.083 Uiso calc R 1 . .
H H16B -0.4809 0.9028 0.1804 0.083 Uiso calc R 1 . .
C C17 -0.2033(3) 0.8788(2) 0.10353(9) 0.0636(5) Uani d . 1 . .
H H17A -0.2894 0.8336 0.0856 0.076 Uiso calc R 1 . .
H H17B -0.1175 0.8910 0.0736 0.076 Uiso calc R 1 . .
C C18 -0.1970(2) 0.84189(14) 0.32279(8) 0.0447(4) Uani d . 1 . .
C C19 -0.2712(3) 0.74099(17) 0.33593(10) 0.0611(5) Uani d . 1 . .
H H19 -0.2815 0.6881 0.3058 0.073 Uiso calc R 1 . .
C C20 -0.3297(3) 0.71840(19) 0.39317(11) 0.0664(6) Uani d . 1 . .
H H20 -0.3805 0.6512 0.4014 0.080 Uiso calc R 1 . .
C C21 -0.3120(3) 0.79610(19) 0.43776(9) 0.0585(5) Uani d . 1 . .
C C22 -0.2352(3) 0.89380(18) 0.42702(9) 0.0594(5) Uani d . 1 . .
H H22 -0.2210 0.9450 0.4579 0.071 Uiso calc R 1 . .
C C23 -0.1785(2) 0.91603(15) 0.36953(9) 0.0507(4) Uani d . 1 . .
H H23 -0.1262 0.9831 0.3621 0.061 Uiso calc R 1 . .
C C24 0.1702(2) 0.89594(14) 0.27369(8) 0.0441(4) Uani d . 1 . .
C C25 0.3441(3) 0.8996(3) 0.35799(12) 0.0927(9) Uani d . 1 . .
H H25A 0.4469 0.8997 0.3363 0.139 Uiso calc R 1 . .
H H25B 0.3584 0.8619 0.3957 0.139 Uiso calc R 1 . .
H H25C 0.3099 0.9743 0.3654 0.139 Uiso calc R 1 . .

loop_
_atom_site_aniso_label
_atom_site_aniso_U_11
_atom_site_aniso_U_22
_atom_site_aniso_U_33
_atom_site_aniso_U_12
_atom_site_aniso_U_13
_atom_site_aniso_U_23
Cl1 0.0877(4) 0.1109(5) 0.0676(3) 0.0124(4) 0.0262(3) 0.0256(3)
S1 0.0624(3) 0.0981(4) 0.0715(3) 0.0219(3) -0.0083(3) 0.0120(3)
O1 0.0696(9) 0.0436(7) 0.1053(12) 0.0169(7) 0.0198(9) 0.0080(7)
O2 0.0752(10) 0.0577(8) 0.0764(9) -0.0241(8) -0.0210(8) 0.0036(7)
O3 0.0568(8) 0.0881(10) 0.0630(9) -0.0065(8) -0.0181(7) 0.0179(8)
N1 0.0377(7) 0.0616(9) 0.0536(8) -0.0053(7) -0.0014(6) -0.0136(7)
C1 0.0361(7) 0.0378(8) 0.0490(9) -0.0001(6) -0.0001(7) -0.0084(6)
C2 0.0380(8) 0.0436(8) 0.0622(10) -0.0047(7) 0.0031(8) -0.0183(8)
C3 0.0396(9) 0.0584(10) 0.0560(10) -0.0130(8) 0.0042(7) -0.0246(8)
C4 0.0552(11) 0.0717(12) 0.0488(10) -0.0096(10) 0.0044(8) -0.0121(9)
C5 0.0699(13) 0.1004(16) 0.0549(11) -0.0197(13) 0.0044(10) -0.0034(12)
C6 0.0671(15) 0.140(3) 0.0586(14) -0.0266(18) 0.0179(12) -0.0136(15)
C7 0.0525(12) 0.117(2) 0.0743(15) -0.0184(14) 0.0228(11) -0.0421(16)
C8 0.0415(9) 0.0743(13) 0.0783(14) -0.0148(10) 0.0118(9) -0.0323(11)
C9 0.0540(12) 0.0672(14) 0.125(2) -0.0026(11) 0.0293(14) -0.0387(15)
C10 0.0567(12) 0.0478(11) 0.136(2) 0.0087(10) 0.0226(15) -0.0153(13)
C11 0.0502(10) 0.0388(9) 0.0899(15) -0.0004(8) 0.0112(10) -0.0130(9)
C12 0.0566(11) 0.0405(9) 0.0739(13) 0.0020(8) 0.0084(10) 0.0057(8)
C13 0.0345(7) 0.0346(7) 0.0510(9) 0.0001(6) 0.0008(7) -0.0017(6)
C14 0.0337(7) 0.0401(8) 0.0511(9) -0.0012(6) 0.0019(7) -0.0004(7)
C15 0.0374(8) 0.0641(10) 0.0518(10) -0.0081(7) 0.0012(7) -0.0060(8)
C16 0.0389(10) 0.1115(17) 0.0580(11) 0.0141(11) -0.0023(8) -0.0057(12)
C17 0.0440(9) 0.0976(16) 0.0491(10) -0.0024(11) -0.0040(9) -0.0129(10)
C18 0.0350(8) 0.0460(8) 0.0530(9) -0.0001(7) 0.0004(7) 0.0019(7)
C19 0.0650(12) 0.0503(10) 0.0680(12) -0.0094(9) 0.0068(10) -0.0009(9)
C20 0.0659(13) 0.0591(11) 0.0742(13) -0.0068(10) 0.0101(11) 0.0146(10)
C21 0.0465(10) 0.0742(12) 0.0547(10) 0.0105(10) 0.0059(8) 0.0164(9)
C22 0.0547(11) 0.0701(12) 0.0535(10) 0.0023(10) -0.0019(9) -0.0027(9)
C23 0.0442(9) 0.0528(9) 0.0553(10) -0.0042(7) -0.0006(8) -0.0006(8)
C24 0.0336(8) 0.0499(9) 0.0489(9) 0.0028(7) 0.0009(7) -0.0022(7)
C25 0.0586(14) 0.150(3) 0.0690(15) -0.0026(16) -0.0224(12) -0.0050(16)

loop_
_atom_type_symbol
_atom_type_description
_atom_type_scat_dispersion_real
_atom_type_scat_dispersion_imag
_atom_type_scat_source
C C 0.0033 0.0016 'International Tables Vol C Tables 4.2.6.8 and 6.1.1.4'
H H 0.0000 0.0000 'International Tables Vol C Tables 4.2.6.8 and 6.1.1.4'
N N 0.0061 0.0033 'International Tables Vol C Tables 4.2.6.8 and 6.1.1.4'
O O 0.0106 0.0060 'International Tables Vol C Tables 4.2.6.8 and 6.1.1.4'
S S 0.1246 0.1234 'International Tables Vol C Tables 4.2.6.8 and 6.1.1.4'
Cl Cl 0.1484 0.1585 'International Tables Vol C Tables 4.2.6.8 and 6.1.1.4'

loop_
_geom_angle_atom_site_label_1
_geom_angle_atom_site_label_2
_geom_angle_atom_site_label_3
_geom_angle_site_symmetry_1
_geom_angle_site_symmetry_3
_geom_angle
_geom_angle_publ_flag
C16 S1 C17 . . 86.54(11) ?
C11 O1 C12 . . 117.08(16) ?
C24 O3 C25 . . 115.36(19) ?
C17 N1 C15 . . 108.65(15) ?
C17 N1 C1 . . 115.64(16) ?
C15 N1 C1 . . 107.59(13) ?
N1 C1 C2 . . 113.81(13) ?
N1 C1 C13 . . 102.20(14) ?
C2 C1 C13 . . 111.28(14) ?
N1 C1 H1 . . 109.8 ?
C2 C1 H1 . . 109.8 ?
C13 C1 H1 . . 109.8 ?
C11 C2 C3 . . 118.79(17) ?
C11 C2 C1 . . 119.09(17) ?
C3 C2 C1 . . 122.02(16) ?
C4 C3 C2 . . 123.46(17) ?
C4 C3 C8 . . 117.4(2) ?
C2 C3 C8 . . 119.1(2) ?
C5 C4 C3 . . 122.0(2) ?
C5 C4 H4 . . 119.0 ?
C3 C4 H4 . . 119.0 ?
C4 C5 C6 . . 119.7(3) ?
C4 C5 H5 . . 120.1 ?
C6 C5 H5 . . 120.1 ?
C7 C6 C5 . . 120.1(2) ?
C7 C6 H6 . . 120.0 ?
C5 C6 H6 . . 120.0 ?
C6 C7 C8 . . 121.6(2) ?
C6 C7 H7 . . 119.2 ?
C8 C7 H7 . . 119.2 ?
C9 C8 C7 . . 121.7(2) ?
C9 C8 C3 . . 119.2(2) ?
C7 C8 C3 . . 119.0(2) ?
C10 C9 C8 . . 121.2(2) ?
C10 C9 H9 . . 119.4 ?
C8 C9 H9 . . 119.4 ?
C9 C10 C11 . . 119.9(2) ?
C9 C10 H10 . . 120.0 ?
C11 C10 H10 . . 120.0 ?
O1 C11 C2 . . 124.87(17) ?
O1 C11 C10 . . 113.6(2) ?
C2 C11 C10 . . 121.5(2) ?
O1 C12 C13 . . 111.22(16) ?
O1 C12 H12A . . 109.4 ?
C13 C12 H12A . . 109.4 ?
O1 C12 H12B . . 109.4 ?
C13 C12 H12B . . 109.4 ?
H12A C12 H12B . . 108.0 ?
C12 C13 C1 . . 109.08(15) ?
C12 C13 C24 . . 112.97(15) ?
C1 C13 C24 . . 110.94(14) ?
C12 C13 C14 . . 112.92(14) ?
C1 C13 C14 . . 100.46(13) ?
C24 C13 C14 . . 109.79(13) ?
C18 C14 C15 . . 116.91(14) ?
C18 C14 C13 . . 117.39(14) ?
C15 C14 C13 . . 103.06(14) ?
C18 C14 H14 . . 106.2 ?
C15 C14 H14 . . 106.2 ?
C13 C14 H14 . . 106.2 ?
N1 C15 C14 . . 105.76(13) ?
N1 C15 C16 . . 109.84(16) ?
C14 C15 C16 . . 112.78(16) ?
N1 C15 H15 . . 109.5 ?
C14 C15 H15 . . 109.5 ?
C16 C15 H15 . . 109.5 ?
C15 C16 S1 . . 106.49(13) ?
C15 C16 H16A . . 110.4 ?
S1 C16 H16A . . 110.4 ?
C15 C16 H16B . . 110.4 ?
S1 C16 H16B . . 110.4 ?
H16A C16 H16B . . 108.6 ?
N1 C17 S1 . . 106.90(13) ?
N1 C17 H17A . . 110.3 ?
S1 C17 H17A . . 110.3 ?
N1 C17 H17B . . 110.3 ?
S1 C17 H17B . . 110.3 ?
H17A C17 H17B . . 108.6 ?
C23 C18 C19 . . 117.43(17) ?
C23 C18 C14 . . 118.64(15) ?
C19 C18 C14 . . 123.92(16) ?
C20 C19 C18 . . 120.9(2) ?
C20 C19 H19 . . 119.6 ?
C18 C19 H19 . . 119.6 ?
C21 C20 C19 . . 119.39(19) ?
C21 C20 H20 . . 120.3 ?
C19 C20 H20 . . 120.3 ?
C22 C21 C20 . . 121.25(18) ?
C22 C21 Cl1 . . 119.01(18) ?
C20 C21 Cl1 . . 119.70(17) ?
C21 C22 C23 . . 118.9(2) ?
C21 C22 H22 . . 120.5 ?
C23 C22 H22 . . 120.5 ?
C18 C23 C22 . . 122.07(18) ?
C18 C23 H23 . . 119.0 ?
C22 C23 H23 . . 119.0 ?
O2 C24 O3 . . 123.72(17) ?
O2 C24 C13 . . 124.82(16) ?
O3 C24 C13 . . 111.43(15) ?
O3 C25 H25A . . 109.5 ?
O3 C25 H25B . . 109.5 ?
H25A C25 H25B . . 109.5 ?
O3 C25 H25C . . 109.5 ?
H25A C25 H25C . . 109.5 ?
H25B C25 H25C . . 109.5 ?

loop_
_geom_bond_atom_site_label_1
_geom_bond_atom_site_label_2
_geom_bond_site_symmetry_2
_geom_bond_distance
_geom_bond_publ_flag
Cl1 C21 . 1.7473(19) ?
S1 C16 . 1.803(2) ?
S1 C17 . 1.831(2) ?
O1 C11 . 1.363(3) ?
O1 C12 . 1.433(3) ?
O2 C24 . 1.188(2) ?
O3 C24 . 1.316(2) ?
O3 C25 . 1.450(3) ?
N1 C17 . 1.435(3) ?
N1 C15 . 1.484(2) ?
N1 C1 . 1.485(2) ?
C1 C2 . 1.507(2) ?
C1 C13 . 1.519(2) ?
C1 H1 . 0.9800 ?
C2 C11 . 1.366(3) ?
C2 C3 . 1.429(3) ?
C3 C4 . 1.404(3) ?
C3 C8 . 1.429(3) ?
C4 C5 . 1.370(3) ?
C4 H4 . 0.9300 ?
C5 C6 . 1.406(4) ?
C5 H5 . 0.9300 ?
C6 C7 . 1.348(4) ?
C6 H6 . 0.9300 ?
C7 C8 . 1.410(4) ?
C7 H7 . 0.9300 ?
C8 C9 . 1.390(4) ?
C9 C10 . 1.358(4) ?
C9 H9 . 0.9300 ?
C10 C11 . 1.413(3) ?
C10 H10 . 0.9300 ?
C12 C13 . 1.519(2) ?
C12 H12A . 0.9700 ?
C12 H12B . 0.9700 ?
C13 C24 . 1.520(2) ?
C13 C14 . 1.553(2) ?
C14 C18 . 1.511(2) ?
C14 C15 . 1.533(2) ?
C14 H14 . 0.9800 ?
C15 C16 . 1.547(3) ?
C15 H15 . 0.9800 ?
C16 H16A . 0.9700 ?
C16 H16B . 0.9700 ?
C17 H17A . 0.9700 ?
C17 H17B . 0.9700 ?
C18 C23 . 1.380(3) ?
C18 C19 . 1.392(3) ?
C19 C20 . 1.382(3) ?
C19 H19 . 0.9300 ?
C20 C21 . 1.373(3) ?
C20 H20 . 0.9300 ?
C21 C22 . 1.357(3) ?
C22 C23 . 1.381(3) ?
C22 H22 . 0.9300 ?
C23 H23 . 0.9300 ?
C25 H25A . 0.9600 ?
C25 H25B . 0.9600 ?
C25 H25C . 0.9600 ?

loop_
_geom_hbond_atom_site_label_D
_geom_hbond_atom_site_label_H
_geom_hbond_atom_site_label_A
_geom_hbond_site_symmetry_A
_geom_hbond_distance_DH
_geom_hbond_distance_HA
_geom_hbond_distance_DA
_geom_hbond_angle_DHA
C12 H12B N1 . 0.97 2.57 2.903(3) 100
C25 H25A Cg 1_655 0.96 2.79 3.431(3) 125

loop_
_geom_torsion_atom_site_label_1
_geom_torsion_atom_site_label_2
_geom_torsion_atom_site_label_3
_geom_torsion_atom_site_label_4
_geom_torsion_site_symmetry_1
_geom_torsion_site_symmetry_2
_geom_torsion_site_symmetry_3
_geom_torsion_site_symmetry_4
_geom_torsion
_geom_torsion_publ_flag
C17 N1 C1 C2 . . . . -83.59(19) ?
C15 N1 C1 C2 . . . . 154.79(16) ?
C17 N1 C1 C13 . . . . 156.33(15) ?
C15 N1 C1 C13 . . . . 34.71(17) ?
N1 C1 C2 C11 . . . . -94.1(2) ?
C13 C1 C2 C11 . . . . 20.8(2) ?
N1 C1 C2 C3 . . . . 89.84(19) ?
C13 C1 C2 C3 . . . . -155.34(15) ?
C11 C2 C3 C4 . . . . -173.48(17) ?
C1 C2 C3 C4 . . . . 2.6(3) ?
C11 C2 C3 C8 . . . . 5.5(2) ?
C1 C2 C3 C8 . . . . -178.41(15) ?
C2 C3 C4 C5 . . . . -178.47(18) ?
C8 C3 C4 C5 . . . . 2.6(3) ?
C3 C4 C5 C6 . . . . -0.2(3) ?
C4 C5 C6 C7 . . . . -2.0(4) ?
C5 C6 C7 C8 . . . . 1.7(4) ?
C6 C7 C8 C9 . . . . -176.9(2) ?
C6 C7 C8 C3 . . . . 0.7(3) ?
C4 C3 C8 C9 . . . . 174.88(19) ?
C2 C3 C8 C9 . . . . -4.1(3) ?
C4 C3 C8 C7 . . . . -2.8(3) ?
C2 C3 C8 C7 . . . . 178.22(17) ?
C7 C8 C9 C10 . . . . 177.1(2) ?
C3 C8 C9 C10 . . . . -0.4(3) ?
C8 C9 C10 C11 . . . . 3.6(4) ?
C12 O1 C11 C2 . . . . 12.4(3) ?
C12 O1 C11 C10 . . . . -170.33(19) ?
C3 C2 C11 O1 . . . . 174.65(18) ?
C1 C2 C11 O1 . . . . -1.6(3) ?
C3 C2 C11 C10 . . . . -2.4(3) ?
C1 C2 C11 C10 . . . . -178.61(18) ?
C9 C10 C11 O1 . . . . -179.5(2) ?
C9 C10 C11 C2 . . . . -2.2(3) ?
C11 O1 C12 C13 . . . . -41.6(3) ?
O1 C12 C13 C1 . . . . 59.6(2) ?
O1 C12 C13 C24 . . . . -64.3(2) ?
O1 C12 C13 C14 . . . . 170.33(16) ?
N1 C1 C13 C12 . . . . 73.74(17) ?
C2 C1 C13 C12 . . . . -48.09(18) ?
N1 C1 C13 C24 . . . . -161.19(13) ?
C2 C1 C13 C24 . . . . 76.98(16) ?
N1 C1 C13 C14 . . . . -45.13(15) ?
C2 C1 C13 C14 . . . . -166.96(12) ?
C12 C13 C14 C18 . . . . 53.3(2) ?
C1 C13 C14 C18 . . . . 169.33(14) ?
C24 C13 C14 C18 . . . . -73.75(18) ?
C12 C13 C14 C15 . . . . -76.75(19) ?
C1 C13 C14 C15 . . . . 39.28(16) ?
C24 C13 C14 C15 . . . . 156.20(14) ?
C17 N1 C15 C14 . . . . -135.34(16) ?
C1 N1 C15 C14 . . . . -9.46(19) ?
C17 N1 C15 C16 . . . . -13.4(2) ?
C1 N1 C15 C16 . . . . 112.51(17) ?
C18 C14 C15 N1 . . . . -149.27(15) ?
C13 C14 C15 N1 . . . . -18.92(18) ?
C18 C14 C15 C16 . . . . 90.68(19) ?
C13 C14 C15 C16 . . . . -138.98(16) ?
N1 C15 C16 S1 . . . . -18.99(19) ?
C14 C15 C16 S1 . . . . 98.69(16) ?
C17 S1 C16 C15 . . . . 34.61(15) ?
C15 N1 C17 S1 . . . . 39.89(18) ?
C1 N1 C17 S1 . . . . -81.16(16) ?
C16 S1 C17 N1 . . . . -44.10(15) ?
C15 C14 C18 C23 . . . . -138.51(17) ?
C13 C14 C18 C23 . . . . 98.24(19) ?
C15 C14 C18 C19 . . . . 41.0(2) ?
C13 C14 C18 C19 . . . . -82.2(2) ?
C23 C18 C19 C20 . . . . 2.5(3) ?
C14 C18 C19 C20 . . . . -176.99(19) ?
C18 C19 C20 C21 . . . . -1.0(3) ?
C19 C20 C21 C22 . . . . -1.3(3) ?
C19 C20 C21 Cl1 . . . . 176.54(18) ?
C20 C21 C22 C23 . . . . 1.9(3) ?
Cl1 C21 C22 C23 . . . . -175.99(16) ?
C19 C18 C23 C22 . . . . -2.0(3) ?
C14 C18 C23 C22 . . . . 177.58(17) ?
C21 C22 C23 C18 . . . . -0.2(3) ?
C25 O3 C24 O2 . . . . -0.4(3) ?
C25 O3 C24 C13 . . . . -178.41(17) ?
C12 C13 C24 O2 . . . . 149.37(19) ?
C1 C13 C24 O2 . . . . 26.5(2) ?
C14 C13 C24 O2 . . . . -83.6(2) ?
C12 C13 C24 O3 . . . . -32.6(2) ?
C1 C13 C24 O3 . . . . -155.50(15) ?
C14 C13 C24 O3 . . . . 94.37(17) ?

loop_
_cod_related_entry_id
_cod_related_entry_database
_cod_related_entry_code
1 ChemSpider 24745608
